data_7013228
loop_
_publ_author_name
'Thomas Stampfl'
'Rene Gutmann'
'Georg Czermak'
'Christoph Langes'
'Alexander Dumfort'
'Holger Kopacka'
'Karl-Hans Ongania'
'Peter Br\"uggeller'

_publ_section_title
;
 Regioselective versus complete chalcogen transfer reactions of the
 bis(bidentate) phosphine
 cis,trans,cis-1,2,3,4-tetrakis(diphenylphosphino)cyclobutane: full
 characterization of new, hemilabile ligands and their complexes with
 palladium(II) and platinum(II)
;
_journal_issue 17
_journal_name_full 'Dalton Trans.'
_journal_page_first 3425
_journal_page_last 3435
_journal_paper_doi 10.1039/b305775e
_journal_year 2003
_chemical_formula_moiety 'C52 H44 P4 S4 x 0.5 C7 H8'
_chemical_formula_sum 'C55.5 H48 P4 S4'
_chemical_formula_weight 967.11
_chemical_name_systematic dppcbS4
_space_group_IT_number 88
_symmetry_cell_setting tetragonal
_symmetry_space_group_name_Hall '-I 4ad'
_symmetry_space_group_name_H-M 'I 41/a :2'
_atom_sites_solution_hydrogens geom
_atom_sites_solution_primary direct
_atom_sites_solution_secondary difmap
_audit_creation_method SHELXL-97
_cell_angle_alpha 90.00
_cell_angle_beta 90.00
_cell_angle_gamma 90.00
_cell_formula_units_Z 16
_cell_length_a 38.638(3)
_cell_length_b 38.638(3)
_cell_length_c 13.102(4)
_cell_measurement_reflns_used 50
_cell_measurement_temperature 183(2)
_cell_measurement_theta_max 25.0
_cell_measurement_theta_min 1.0
_cell_volume 19560(6)
_computing_cell_refinement 'Software of the Siemens P4'
_computing_data_collection 'Siemens P4'
_computing_data_reduction 'Software of the Siemens P4'
_computing_molecular_graphics 'SHELXTL PLUS'
_computing_publication_material 'SHELXTL PLUS'
_computing_structure_refinement 'SHELXL-97 (Sheldrick, 1997)'
_computing_structure_solution 'SHELXS-97 (Sheldrick, 1990)'
_diffrn_ambient_temperature 183(2)
_diffrn_measurement_device_type 'Siemens P4'
_diffrn_measurement_method omega-scans
_diffrn_radiation_monochromator graphite
_diffrn_radiation_source 'fine-focus sealed tube'
_diffrn_radiation_type MoK\a
_diffrn_radiation_wavelength 0.71073
_diffrn_reflns_av_R_equivalents 0.030
_diffrn_reflns_av_sigmaI/netI 0.1028
_diffrn_reflns_limit_h_max 48
_diffrn_reflns_limit_h_min -1
_diffrn_reflns_limit_k_max 48
_diffrn_reflns_limit_k_min -1
_diffrn_reflns_limit_l_max 16
_diffrn_reflns_limit_l_min -16
_diffrn_reflns_number 12402
_diffrn_reflns_theta_full 26.50
_diffrn_reflns_theta_max 26.5
_diffrn_reflns_theta_min 2.22
_diffrn_standards_decay_% 0
_exptl_absorpt_coefficient_mu 0.360
_exptl_absorpt_correction_T_max 0.969
_exptl_absorpt_correction_T_min 0.667
_exptl_absorpt_correction_type psi-scan
_exptl_crystal_colour colourless
_exptl_crystal_density_diffrn 1.314
_exptl_crystal_density_method 'not measured'
_exptl_crystal_description 'rectangular solid'
_exptl_crystal_F_000 8080
_exptl_crystal_size_max 0.65
_exptl_crystal_size_mid 0.55
_exptl_crystal_size_min 0.55
_refine_diff_density_max 0.240
_refine_diff_density_min -0.230
_refine_diff_density_rms 0.050
_refine_ls_extinction_method none
_refine_ls_goodness_of_fit_ref 0.996
_refine_ls_hydrogen_treatment mixed
_refine_ls_matrix_type full
_refine_ls_number_parameters 616
_refine_ls_number_reflns 8402
_refine_ls_number_restraints 0
_refine_ls_restrained_S_all 0.996
_refine_ls_R_factor_all 0.1298
_refine_ls_R_factor_gt 0.0436
_refine_ls_shift/su_max 0.003
_refine_ls_shift/su_mean 0.000
_refine_ls_structure_factor_coef Fsqd
_refine_ls_weighting_details 'calc w=1/[\s^2^(Fo^2^)+(0.0589P)^2^+0.0000P] where P=(Fo^2^+2Fc^2^)/3'
_refine_ls_weighting_scheme calc
_refine_ls_wR_factor_gt 0.0993
_refine_ls_wR_factor_ref 0.1267
_reflns_number_gt 4018
_reflns_number_total 8402
_reflns_threshold_expression >3sigma(I)
_cod_data_source_file b305775e.txt
_cod_data_source_block III
_cod_depositor_comments
;
The following automatic conversions were performed:

'_exptl_absorpt_correction_type' tag value 'Psi-scans' was replaced
with 'psi-scan' value.

Automatic conversion script
Id: cif_fix_values 1646 2011-03-28 12:23:43Z adriana 
;
_cod_original_cell_volume 19560(7)
_cod_original_sg_symbol_H-M I4(1)/a
_cod_database_code 7013228
_diffrn_measured_fraction 0.990

loop_
_symmetry_equiv_pos_as_xyz
'x, y, z'
'-x+1/2, -y, z+1/2'
'-y+3/4, x+1/4, z+1/4'
'y+3/4, -x+3/4, z+3/4'
'x+1/2, y+1/2, z+1/2'
'-x+1, -y+1/2, z+1'
'-y+5/4, x+3/4, z+3/4'
'y+5/4, -x+5/4, z+5/4'
'-x, -y, -z'
'x-1/2, y, -z-1/2'
'y-3/4, -x-1/4, -z-1/4'
'-y-3/4, x-3/4, -z-3/4'
'-x+1/2, -y+1/2, -z+1/2'
'x, y+1/2, -z'
'y-1/4, -x+1/4, -z+1/4'
'-y-1/4, x-1/4, -z-1/4'

loop_
_atom_site_label
_atom_site_type_symbol
_atom_site_fract_x
_atom_site_fract_y
_atom_site_fract_z
_atom_site_U_iso_or_equiv
_atom_site_adp_type
_atom_site_occupancy
_atom_site_symmetry_multiplicity
_atom_site_calc_flag
_atom_site_refinement_flags
_atom_site_disorder_assembly
_atom_site_disorder_group
S1 S 0.40569(3) 0.67423(3) -0.28015(10) 0.0541(3) Uani 1 1 d . . .
S2 S 0.37230(3) 0.57519(3) -0.28784(9) 0.0440(3) Uani 1 1 d . . .
S3 S 0.34307(3) 0.60646(3) 0.14603(9) 0.0519(3) Uani 1 1 d . . .
S4 S 0.27322(3) 0.67333(3) 0.00571(10) 0.0526(3) Uani 1 1 d . . .
P1 P 0.35550(3) 0.67557(3) -0.29650(9) 0.0370(3) Uani 1 1 d . . .
P2 P 0.33221(2) 0.58455(2) -0.20275(8) 0.0309(2) Uani 1 1 d . . .
P3 P 0.37903(3) 0.61929(2) 0.04957(9) 0.0357(3) Uani 1 1 d . . .
P4 P 0.31814(3) 0.69659(2) 0.00426(9) 0.0369(3) Uani 1 1 d . . .
C1 C 0.33054(9) 0.66282(9) -0.1815(3) 0.0291(9) Uani 1 1 d . . .
C2 C 0.33281(9) 0.62564(9) -0.1326(3) 0.0291(9) Uani 1 1 d . . .
C3 C 0.36431(9) 0.63835(9) -0.0700(3) 0.0300(9) Uani 1 1 d . . .
C4 C 0.34983(9) 0.67635(9) -0.0826(3) 0.0310(9) Uani 1 1 d . . .
C11 C 0.33963(11) 0.72002(10) -0.3213(3) 0.0424(10) Uani 1 1 d . . .
C12 C 0.36316(13) 0.74385(12) -0.3586(4) 0.0621(14) Uani 1 1 d . . .
H12A H 0.3864 0.7379 -0.3644 0.075 Uiso 1 1 calc R . .
C13 C 0.35181(17) 0.77739(13) -0.3879(4) 0.0785(17) Uani 1 1 d . . .
H13A H 0.3673 0.7935 -0.4140 0.094 Uiso 1 1 calc R . .
C14 C 0.31706(16) 0.78553(13) -0.3765(4) 0.0735(16) Uani 1 1 d . . .
H14A H 0.3093 0.8075 -0.3946 0.088 Uiso 1 1 calc R . .
C15 C 0.29450(14) 0.76227(12) -0.3398(4) 0.0630(14) Uani 1 1 d . . .
H15A H 0.2713 0.7682 -0.3331 0.076 Uiso 1 1 calc R . .
C16 C 0.30536(11) 0.72948(10) -0.3119(3) 0.0497(12) Uani 1 1 d . . .
H16A H 0.2894 0.7137 -0.2866 0.060 Uiso 1 1 calc R . .
C21 C 0.34015(10) 0.65186(9) -0.4073(3) 0.0347(9) Uani 1 1 d . . .
C22 C 0.36403(11) 0.63702(11) -0.4738(3) 0.0480(11) Uani 1 1 d . . .
H22A H 0.3876 0.6383 -0.4592 0.058 Uiso 1 1 calc R . .
C23 C 0.35310(13) 0.62057(12) -0.5604(4) 0.0584(13) Uani 1 1 d . . .
H23A H 0.3693 0.6110 -0.6046 0.070 Uiso 1 1 calc R . .
C24 C 0.31827(13) 0.61795(11) -0.5831(4) 0.0555(12) Uani 1 1 d . . .
H24A H 0.3110 0.6066 -0.6419 0.067 Uiso 1 1 calc R . .
C25 C 0.29426(11) 0.63242(10) -0.5172(3) 0.0456(11) Uani 1 1 d . . .
H25A H 0.2708 0.6309 -0.5322 0.055 Uiso 1 1 calc R . .
C26 C 0.30495(10) 0.64919(9) -0.4293(3) 0.0394(10) Uani 1 1 d . . .
H26A H 0.2887 0.6586 -0.3850 0.047 Uiso 1 1 calc R . .
C31 C 0.29102(9) 0.58484(9) -0.2703(3) 0.0319(9) Uani 1 1 d . . .
C32 C 0.28757(11) 0.56323(10) -0.3547(3) 0.0426(10) Uani 1 1 d . . .
H32A H 0.3062 0.5499 -0.3763 0.051 Uiso 1 1 calc R . .
C33 C 0.25649(12) 0.56153(12) -0.4064(4) 0.0554(13) Uani 1 1 d . . .
H33A H 0.2541 0.5469 -0.4623 0.066 Uiso 1 1 calc R . .
C34 C 0.22876(12) 0.58168(12) -0.3748(4) 0.0575(13) Uani 1 1 d . . .
H34A H 0.2081 0.5811 -0.4114 0.069 Uiso 1 1 calc R . .
C35 C 0.23150(10) 0.60244(11) -0.2900(4) 0.0473(11) Uani 1 1 d . . .
H35A H 0.2126 0.6152 -0.2677 0.057 Uiso 1 1 calc R . .
C36 C 0.26252(9) 0.60420(9) -0.2380(3) 0.0375(10) Uani 1 1 d . . .
H36A H 0.2645 0.6184 -0.1810 0.045 Uiso 1 1 calc R . .
C41 C 0.32522(9) 0.55218(8) -0.1045(3) 0.0311(9) Uani 1 1 d . . .
C42 C 0.34764(11) 0.52440(9) -0.0967(3) 0.0448(11) Uani 1 1 d . . .
H42A H 0.3665 0.5228 -0.1405 0.054 Uiso 1 1 calc R . .
C43 C 0.34219(13) 0.49928(11) -0.0247(4) 0.0622(14) Uani 1 1 d . . .
H43A H 0.3576 0.4809 -0.0193 0.075 Uiso 1 1 calc R . .
C44 C 0.31396(13) 0.50094(11) 0.0403(4) 0.0575(13) Uani 1 1 d . . .
H44A H 0.3103 0.4835 0.0881 0.069 Uiso 1 1 calc R . .
C45 C 0.29127(12) 0.52837(11) 0.0342(3) 0.0515(12) Uani 1 1 d . . .
H45A H 0.2726 0.5299 0.0788 0.062 Uiso 1 1 calc R . .
C46 C 0.29659(11) 0.55368(10) -0.0390(3) 0.0467(11) Uani 1 1 d . . .
H46A H 0.2810 0.5719 -0.0448 0.056 Uiso 1 1 calc R . .
C51 C 0.40713(9) 0.58357(9) 0.0139(3) 0.0347(9) Uani 1 1 d . . .
C52 C 0.43044(11) 0.58514(10) -0.0666(4) 0.0478(11) Uani 1 1 d . . .
H52A H 0.4309 0.6047 -0.1081 0.057 Uiso 1 1 calc R . .
C53 C 0.45295(11) 0.55811(11) -0.0860(4) 0.0513(12) Uani 1 1 d . . .
H53A H 0.4685 0.5597 -0.1400 0.062 Uiso 1 1 calc R . .
C54 C 0.45247(12) 0.52906(11) -0.0261(4) 0.0551(13) Uani 1 1 d . . .
H54A H 0.4674 0.5108 -0.0399 0.066 Uiso 1 1 calc R . .
C55 C 0.42976(14) 0.52701(11) 0.0545(4) 0.0699(15) Uani 1 1 d . . .
H55A H 0.4296 0.5074 0.0959 0.084 Uiso 1 1 calc R . .
C56 C 0.40703(12) 0.55406(11) 0.0745(4) 0.0566(13) Uani 1 1 d . . .
H56A H 0.3916 0.5524 0.1289 0.068 Uiso 1 1 calc R . .
C61 C 0.40998(10) 0.65126(10) 0.0967(4) 0.0456(11) Uani 1 1 d . . .
C62 C 0.42933(10) 0.67204(10) 0.0324(4) 0.0552(13) Uani 1 1 d . . .
H62A H 0.4258 0.6709 -0.0377 0.066 Uiso 1 1 calc R . .
C63 C 0.45397(12) 0.69454(13) 0.0719(6) 0.0798(19) Uani 1 1 d . . .
H63A H 0.4669 0.7086 0.0286 0.096 Uiso 1 1 calc R . .
C64 C 0.45909(15) 0.69578(15) 0.1754(7) 0.091(2) Uani 1 1 d . . .
H64A H 0.4756 0.7108 0.2019 0.109 Uiso 1 1 calc R . .
C65 C 0.44027(16) 0.67523(15) 0.2411(5) 0.090(2) Uani 1 1 d . . .
H65A H 0.4440 0.6762 0.3112 0.108 Uiso 1 1 calc R . .
C66 C 0.41555(13) 0.65289(12) 0.2001(4) 0.0664(15) Uani 1 1 d . . .
H66A H 0.4026 0.6389 0.2435 0.080 Uiso 1 1 calc R . .
C71 C 0.33605(9) 0.70435(9) 0.1311(3) 0.0352(10) Uani 1 1 d . . .
C72 C 0.36460(10) 0.72659(10) 0.1445(3) 0.0423(10) Uani 1 1 d . . .
H72A H 0.3761 0.7357 0.0881 0.051 Uiso 1 1 calc R . .
C73 C 0.37540(12) 0.73467(11) 0.2421(4) 0.0520(12) Uani 1 1 d . . .
H73A H 0.3945 0.7490 0.2515 0.062 Uiso 1 1 calc R . .
C74 C 0.35800(12) 0.72163(11) 0.3262(4) 0.0553(12) Uani 1 1 d . . .
H74A H 0.3652 0.7274 0.3918 0.066 Uiso 1 1 calc R . .
C75 C 0.33013(12) 0.70013(11) 0.3126(4) 0.0552(13) Uani 1 1 d . . .
H75A H 0.3184 0.6914 0.3691 0.066 Uiso 1 1 calc R . .
C76 C 0.31931(10) 0.69131(10) 0.2151(3) 0.0429(11) Uani 1 1 d . . .
H76A H 0.3006 0.6765 0.2066 0.051 Uiso 1 1 calc R . .
C81 C 0.31510(11) 0.74101(10) -0.0460(3) 0.0463(11) Uani 1 1 d . . .
C82 C 0.34249(13) 0.75925(10) -0.0892(4) 0.0547(12) Uani 1 1 d . . .
H82A H 0.3636 0.7482 -0.0995 0.066 Uiso 1 1 calc R . .
C83 C 0.33869(16) 0.79360(12) -0.1170(4) 0.0752(17) Uani 1 1 d . . .
H83A H 0.3572 0.8056 -0.1454 0.090 Uiso 1 1 calc R . .
C84 C 0.3082(2) 0.80964(15) -0.1030(5) 0.101(3) Uani 1 1 d . . .
H84A H 0.3058 0.8327 -0.1226 0.121 Uiso 1 1 calc R . .
C85 C 0.28040(19) 0.79253(16) -0.0599(5) 0.094(2) Uani 1 1 d . . .
H85A H 0.2595 0.8040 -0.0497 0.113 Uiso 1 1 calc R . .
C86 C 0.28385(13) 0.75778(12) -0.0319(4) 0.0645(15) Uani 1 1 d . . .
H86A H 0.2652 0.7460 -0.0038 0.077 Uiso 1 1 calc R . .
C91 C 0.5024(9) 0.7600(5) -0.2226(15) 0.101(7) Uani 0.50 1 d P . .
C92 C 0.4791(5) 0.7306(7) -0.2031(16) 0.086(6) Uani 0.50 1 d P . .
C93 C 0.4950(8) 0.6985(8) -0.201(2) 0.094(7) Uani 0.50 1 d P . .
C94 C 0.5266(5) 0.6923(4) -0.2230(15) 0.084(5) Uani 0.50 1 d P . .
C95 C 0.5474(3) 0.7186(5) -0.2508(11) 0.091(4) Uani 0.50 1 d P . .
C96 C 0.5362(4) 0.7522(4) -0.2446(11) 0.087(4) Uani 0.50 1 d P . .
C97 C 0.4891(15) 0.7980(9) -0.232(4) 0.21(3) Uani 0.50 1 d P . .
H1 H 0.3068(11) 0.6703(10) -0.190(3) 0.060 Uiso 1 1 d . . .
H2 H 0.3138(10) 0.6258(10) -0.087(3) 0.060 Uiso 1 1 d . . .
H3 H 0.3839(10) 0.6373(10) -0.114(3) 0.060 Uiso 1 1 d . . .
H4 H 0.3668(10) 0.6919(10) -0.098(3) 0.060 Uiso 1 1 d . . .

loop_
_atom_site_aniso_label
_atom_site_aniso_U_11
_atom_site_aniso_U_22
_atom_site_aniso_U_33
_atom_site_aniso_U_23
_atom_site_aniso_U_13
_atom_site_aniso_U_12
S1 0.0313(6) 0.0646(7) 0.0663(9) 0.0081(7) 0.0048(6) -0.0080(5)
S2 0.0364(5) 0.0443(6) 0.0513(7) 0.0009(5) 0.0091(5) 0.0040(5)
S3 0.0575(7) 0.0521(7) 0.0462(7) 0.0031(6) 0.0076(6) 0.0052(6)
S4 0.0309(5) 0.0567(7) 0.0703(8) -0.0199(6) 0.0083(6) -0.0043(5)
P1 0.0309(5) 0.0342(6) 0.0458(7) 0.0095(5) 0.0040(5) -0.0035(4)
P2 0.0301(5) 0.0244(5) 0.0382(6) 0.0005(5) 0.0027(5) 0.0002(4)
P3 0.0359(5) 0.0293(5) 0.0419(7) -0.0007(5) -0.0058(5) 0.0032(4)
P4 0.0309(5) 0.0288(5) 0.0509(7) -0.0061(5) -0.0007(5) 0.0014(4)
C1 0.0278(19) 0.0212(18) 0.038(2) 0.0042(17) 0.0021(18) 0.0016(15)
C2 0.0257(19) 0.0234(18) 0.038(2) 0.0031(17) 0.0067(17) -0.0019(15)
C3 0.0260(19) 0.0218(17) 0.042(3) -0.0008(18) 0.0004(18) 0.0001(15)
C4 0.0230(19) 0.0219(18) 0.048(3) 0.0000(18) -0.0029(18) -0.0058(15)
C11 0.055(3) 0.032(2) 0.040(3) 0.0033(19) 0.000(2) -0.006(2)
C12 0.066(3) 0.056(3) 0.064(3) 0.013(3) 0.010(3) -0.016(3)
C13 0.105(5) 0.051(3) 0.079(4) 0.023(3) 0.007(4) -0.019(3)
C14 0.103(5) 0.040(3) 0.077(4) 0.013(3) -0.008(4) -0.002(3)
C15 0.079(4) 0.044(3) 0.066(4) 0.003(3) -0.016(3) 0.011(3)
C16 0.054(3) 0.033(2) 0.062(3) 0.008(2) -0.007(2) 0.004(2)
C21 0.037(2) 0.031(2) 0.036(2) 0.0086(18) 0.0040(19) 0.0000(17)
C22 0.043(2) 0.053(3) 0.047(3) 0.007(2) 0.006(2) 0.004(2)
C23 0.066(3) 0.064(3) 0.045(3) -0.008(3) 0.009(3) 0.008(3)
C24 0.074(3) 0.047(3) 0.046(3) -0.001(2) -0.003(3) -0.003(2)
C25 0.049(3) 0.041(2) 0.047(3) 0.009(2) -0.010(2) -0.007(2)
C26 0.038(2) 0.030(2) 0.049(3) 0.010(2) 0.004(2) 0.0004(17)
C31 0.0296(19) 0.0272(19) 0.039(3) 0.0044(18) 0.0003(18) -0.0025(15)
C32 0.045(2) 0.039(2) 0.043(3) -0.003(2) 0.003(2) -0.0050(19)
C33 0.057(3) 0.059(3) 0.050(3) -0.011(2) -0.006(3) -0.023(2)
C34 0.041(3) 0.063(3) 0.069(4) 0.011(3) -0.012(3) -0.017(2)
C35 0.036(2) 0.044(2) 0.062(3) 0.009(2) 0.001(2) -0.0068(19)
C36 0.034(2) 0.032(2) 0.046(3) 0.0006(19) -0.004(2) -0.0034(17)
C41 0.035(2) 0.0198(17) 0.039(2) -0.0022(17) -0.0019(19) -0.0032(15)
C42 0.051(3) 0.030(2) 0.053(3) 0.003(2) 0.001(2) 0.0055(19)
C43 0.074(3) 0.034(2) 0.078(4) 0.017(3) 0.002(3) 0.013(2)
C44 0.080(4) 0.034(2) 0.058(3) 0.017(2) 0.002(3) -0.005(2)
C45 0.066(3) 0.042(2) 0.046(3) 0.006(2) 0.007(2) -0.009(2)
C46 0.050(3) 0.033(2) 0.057(3) 0.008(2) 0.007(2) 0.0029(19)
C51 0.033(2) 0.0282(19) 0.042(3) -0.0040(19) -0.0134(19) -0.0005(16)
C52 0.049(2) 0.033(2) 0.062(3) 0.004(2) 0.001(2) 0.0082(19)
C53 0.042(2) 0.049(3) 0.062(3) -0.002(2) 0.005(2) 0.007(2)
C54 0.056(3) 0.040(3) 0.070(4) -0.009(3) -0.015(3) 0.018(2)
C55 0.102(4) 0.034(2) 0.073(4) 0.010(3) 0.003(3) 0.024(3)
C56 0.079(3) 0.044(3) 0.048(3) 0.003(2) 0.004(3) 0.015(2)
C61 0.041(2) 0.029(2) 0.067(3) -0.011(2) -0.016(2) 0.0093(18)
C62 0.039(2) 0.039(2) 0.088(4) -0.017(3) 0.001(3) 0.003(2)
C63 0.041(3) 0.051(3) 0.147(6) -0.043(4) 0.003(3) -0.004(2)
C64 0.057(4) 0.061(4) 0.154(7) -0.052(4) -0.037(4) 0.009(3)
C65 0.103(5) 0.068(4) 0.098(5) -0.024(4) -0.062(4) 0.010(4)
C66 0.072(3) 0.047(3) 0.080(4) -0.011(3) -0.034(3) 0.007(2)
C71 0.036(2) 0.0249(19) 0.044(3) -0.0033(18) 0.0033(19) 0.0035(17)
C72 0.041(2) 0.040(2) 0.047(3) -0.001(2) 0.001(2) -0.0023(19)
C73 0.061(3) 0.042(2) 0.053(3) -0.005(2) -0.008(3) -0.008(2)
C74 0.069(3) 0.049(3) 0.047(3) -0.008(2) -0.007(3) 0.001(2)
C75 0.073(3) 0.043(3) 0.050(3) 0.003(2) 0.022(3) -0.002(2)
C76 0.039(2) 0.034(2) 0.056(3) -0.009(2) 0.006(2) -0.0044(18)
C81 0.058(3) 0.037(2) 0.044(3) -0.013(2) -0.017(2) 0.013(2)
C82 0.072(3) 0.030(2) 0.062(3) 0.006(2) -0.022(3) -0.001(2)
C83 0.110(4) 0.033(3) 0.083(4) 0.006(3) -0.036(4) 0.003(3)
C84 0.165(7) 0.041(3) 0.097(5) -0.011(3) -0.064(5) 0.032(4)
C85 0.114(5) 0.073(4) 0.095(5) -0.026(4) -0.035(4) 0.064(4)
C86 0.075(3) 0.048(3) 0.071(4) -0.017(3) -0.018(3) 0.026(2)
C91 0.146(17) 0.084(17) 0.075(12) 0.002(9) 0.052(15) -0.03(2)
C92 0.076(12) 0.105(19) 0.077(11) 0.009(10) 0.006(10) -0.024(12)
C93 0.107(15) 0.101(16) 0.075(11) -0.002(10) 0.001(10) -0.012(13)
C94 0.087(11) 0.086(12) 0.079(10) -0.003(10) -0.002(9) -0.019(10)
C95 0.080(9) 0.109(13) 0.085(10) 0.002(9) 0.009(8) 0.000(8)
C96 0.113(13) 0.077(10) 0.071(10) 0.006(8) 0.027(9) -0.024(9)
C97 0.33(7) 0.10(2) 0.21(4) 0.01(2) 0.08(4) 0.12(3)

loop_
_atom_type_symbol
_atom_type_description
_atom_type_scat_dispersion_real
_atom_type_scat_dispersion_imag
_atom_type_scat_source
C C 0.0033 0.0016 'International Tables Vol C Tables 4.2.6.8 and 6.1.1.4'
H H 0.0000 0.0000 'International Tables Vol C Tables 4.2.6.8 and 6.1.1.4'
P P 0.1023 0.0942 'International Tables Vol C Tables 4.2.6.8 and 6.1.1.4'
S S 0.1246 0.1234 'International Tables Vol C Tables 4.2.6.8 and 6.1.1.4'

loop_
_geom_angle_atom_site_label_1
_geom_angle_atom_site_label_2
_geom_angle_atom_site_label_3
_geom_angle
_geom_angle_site_symmetry_1
_geom_angle_site_symmetry_3
_geom_angle_publ_flag
C21 P1 C11 102.67(18) . . ?
C21 P1 C1 110.19(17) . . ?
C11 P1 C1 102.52(17) . . ?
C21 P1 S1 113.51(13) . . ?
C11 P1 S1 111.88(14) . . ?
C1 P1 S1 114.86(13) . . ?
C41 P2 C31 102.64(16) . . ?
C41 P2 C2 104.08(17) . . ?
C31 P2 C2 104.42(17) . . ?
C41 P2 S2 113.41(13) . . ?
C31 P2 S2 114.78(14) . . ?
C2 P2 S2 116.02(13) . . ?
C51 P3 C3 105.82(18) . . ?
C51 P3 C61 102.08(17) . . ?
C3 P3 C61 102.80(19) . . ?
C51 P3 S3 113.63(14) . . ?
C3 P3 S3 116.05(13) . . ?
C61 P3 S3 114.90(17) . . ?
C71 P4 C81 101.32(18) . . ?
C71 P4 C4 112.30(17) . . ?
C81 P4 C4 102.53(19) . . ?
C71 P4 S4 113.80(14) . . ?
C81 P4 S4 112.04(15) . . ?
C4 P4 S4 113.60(12) . . ?
C2 C1 C4 86.7(3) . . ?
C2 C1 P1 122.9(3) . . ?
C4 C1 P1 109.4(2) . . ?
C3 C2 C1 88.3(3) . . ?
C3 C2 P2 123.4(2) . . ?
C1 C2 P2 125.8(3) . . ?
C2 C3 C4 87.8(3) . . ?
C2 C3 P3 125.0(3) . . ?
C4 C3 P3 125.2(3) . . ?
C3 C4 C1 86.9(3) . . ?
C3 C4 P4 124.4(3) . . ?
C1 C4 P4 109.4(2) . . ?
C16 C11 C12 119.1(4) . . ?
C16 C11 P1 123.2(3) . . ?
C12 C11 P1 117.5(3) . . ?
C11 C12 C13 120.0(5) . . ?
C14 C13 C12 118.5(5) . . ?
C15 C14 C13 121.0(5) . . ?
C14 C15 C16 120.8(5) . . ?
C11 C16 C15 120.7(4) . . ?
C22 C21 C26 119.1(4) . . ?
C22 C21 P1 119.4(3) . . ?
C26 C21 P1 121.4(3) . . ?
C23 C22 C21 120.4(4) . . ?
C22 C23 C24 120.9(4) . . ?
C23 C24 C25 119.3(4) . . ?
C24 C25 C26 120.5(4) . . ?
C25 C26 C21 119.9(4) . . ?
C32 C31 C36 119.1(4) . . ?
C32 C31 P2 117.8(3) . . ?
C36 C31 P2 123.0(3) . . ?
C33 C32 C31 120.1(4) . . ?
C32 C33 C34 119.9(4) . . ?
C35 C34 C33 120.6(4) . . ?
C34 C35 C36 119.6(4) . . ?
C35 C36 C31 120.6(4) . . ?
C42 C41 C46 118.8(4) . . ?
C42 C41 P2 119.6(3) . . ?
C46 C41 P2 121.6(3) . . ?
C43 C42 C41 120.3(4) . . ?
C42 C43 C44 120.8(4) . . ?
C45 C44 C43 120.1(4) . . ?
C44 C45 C46 119.2(4) . . ?
C45 C46 C41 120.8(4) . . ?
C52 C51 C56 118.2(4) . . ?
C52 C51 P3 123.3(3) . . ?
C56 C51 P3 118.4(3) . . ?
C53 C52 C51 121.0(4) . . ?
C54 C53 C52 120.3(4) . . ?
C53 C54 C55 119.7(4) . . ?
C54 C55 C56 120.3(5) . . ?
C51 C56 C55 120.5(5) . . ?
C66 C61 C62 119.3(4) . . ?
C66 C61 P3 117.8(4) . . ?
C62 C61 P3 122.7(4) . . ?
C61 C62 C63 120.5(5) . . ?
C64 C63 C62 119.3(6) . . ?
C63 C64 C65 121.4(6) . . ?
C64 C65 C66 118.5(6) . . ?
C61 C66 C65 121.1(6) . . ?
C76 C71 C72 119.6(4) . . ?
C76 C71 P4 119.4(3) . . ?
C72 C71 P4 120.7(3) . . ?
C73 C72 C71 119.3(4) . . ?
C72 C73 C74 120.5(4) . . ?
C75 C74 C73 119.8(4) . . ?
C74 C75 C76 120.3(4) . . ?
C71 C76 C75 120.4(4) . . ?
C86 C81 C82 118.8(4) . . ?
C86 C81 P4 116.4(4) . . ?
C82 C81 P4 124.7(3) . . ?
C83 C82 C81 120.8(5) . . ?
C84 C83 C82 120.0(6) . . ?
C83 C84 C85 121.1(6) . . ?
C84 C85 C86 119.5(6) . . ?
C81 C86 C85 119.9(5) . . ?
C91 C91 C92 128(9) 6_564 6_564 ?
C91 C91 C96 90(6) 6_564 . ?
C92 C91 C96 49(3) 6_564 . ?
C91 C91 C92 27(4) 6_564 . ?
C92 C91 C92 143(5) 6_564 . ?
C96 C91 C92 116.5(16) . . ?
C91 C91 C97 147(7) 6_564 . ?
C92 C91 C97 84(4) 6_564 . ?
C96 C91 C97 120(2) . . ?
C92 C91 C97 123(3) . . ?
C91 C91 C96 60(5) 6_564 6_564 ?
C92 C91 C96 168(4) 6_564 6_564 ?
C96 C91 C96 142.1(15) . 6_564 ?
C92 C91 C96 39.6(10) . 6_564 ?
C97 C91 C96 87(3) . 6_564 ?
C91 C91 C93 166(5) 6_564 6_564 ?
C92 C91 C93 58(3) 6_564 6_564 ?
C96 C91 C93 101.3(19) . 6_564 ?
C92 C91 C93 140(2) . 6_564 ?
C97 C91 C93 27(3) . 6_564 ?
C96 C91 C93 112(3) 6_564 6_564 ?
C91 C92 C96 93(4) 6_564 6_564 ?
C91 C92 C93 91(4) 6_564 . ?
C96 C92 C93 146(3) 6_564 . ?
C91 C92 C91 25(4) 6_564 . ?
C96 C92 C91 76.3(17) 6_564 . ?
C93 C92 C91 115(2) . . ?
C91 C92 C97 66(4) 6_564 6_564 ?
C96 C92 C97 135(3) 6_564 6_564 ?
C93 C92 C97 26(3) . 6_564 ?
C91 C92 C97 91(2) . 6_564 ?
C97 C93 C94 29(4) 6_564 . ?
C97 C93 C92 101(5) 6_564 . ?
C94 C93 C92 126(2) . . ?
C97 C93 C91 71(4) 6_564 6_564 ?
C94 C93 C91 95.0(19) . 6_564 ?
C92 C93 C91 31.0(15) . 6_564 ?
C97 C94 C93 31(6) 6_564 . ?
C97 C94 C95 94(6) 6_564 . ?
C93 C94 C95 120(2) . . ?
C94 C95 C96 120.5(14) . . ?
C94 C95 C97 27.4(12) . 6_564 ?
C96 C95 C97 95.3(15) . 6_564 ?
C92 C96 C91 37.7(12) 6_564 . ?
C92 C96 C95 145(2) 6_564 . ?
C91 C96 C95 121.6(14) . . ?
C92 C96 C91 64.1(14) 6_564 6_564 ?
C91 C96 C91 30.1(16) . 6_564 ?
C95 C96 C91 91.6(15) . 6_564 ?
C94 C97 C93 120(9) 6_564 6_564 ?
C94 C97 C91 139(7) 6_564 . ?
C93 C97 C91 82(5) 6_564 . ?
C94 C97 C95 59(5) 6_564 6_564 ?
C93 C97 C95 154(7) 6_564 6_564 ?
C91 C97 C95 86(3) . 6_564 ?
C94 C97 C92 155(6) 6_564 6_564 ?
C93 C97 C92 53(4) 6_564 6_564 ?
C91 C97 C92 29.5(11) . 6_564 ?
C95 C97 C92 115(3) 6_564 6_564 ?

loop_
_geom_bond_atom_site_label_1
_geom_bond_atom_site_label_2
_geom_bond_distance
_geom_bond_site_symmetry_2
_geom_bond_publ_flag
S1 P1 1.9514(14) . ?
S2 P2 1.9426(14) . ?
S3 P3 1.9425(16) . ?
S4 P4 1.9544(14) . ?
P1 C21 1.816(4) . ?
P1 C11 1.853(4) . ?
P1 C1 1.856(4) . ?
P2 C41 1.815(4) . ?
P2 C31 1.821(4) . ?
P2 C2 1.834(4) . ?
P3 C51 1.817(4) . ?
P3 C3 1.822(4) . ?
P3 C61 1.827(4) . ?
P4 C71 1.825(4) . ?
P4 C81 1.842(4) . ?
P4 C4 1.845(4) . ?
C1 C2 1.575(5) . ?
C1 C4 1.584(5) . ?
C2 C3 1.548(5) . ?
C3 C4 1.580(5) . ?
C11 C16 1.379(6) . ?
C11 C12 1.383(5) . ?
C12 C13 1.421(6) . ?
C13 C14 1.387(7) . ?
C14 C15 1.341(7) . ?
C15 C16 1.384(6) . ?
C21 C22 1.393(5) . ?
C21 C26 1.394(5) . ?
C22 C23 1.367(6) . ?
C23 C24 1.382(6) . ?
C24 C25 1.385(6) . ?
C25 C26 1.385(5) . ?
C31 C32 1.392(5) . ?
C31 C36 1.397(5) . ?
C32 C33 1.380(6) . ?
C33 C34 1.387(6) . ?
C34 C35 1.375(6) . ?
C35 C36 1.380(5) . ?
C41 C42 1.383(5) . ?
C41 C46 1.401(5) . ?
C42 C43 1.370(6) . ?
C43 C44 1.385(6) . ?
C44 C45 1.378(6) . ?
C45 C46 1.386(5) . ?
C51 C52 1.388(6) . ?
C51 C56 1.389(5) . ?
C52 C53 1.383(5) . ?
C53 C54 1.370(6) . ?
C54 C55 1.376(7) . ?
C55 C56 1.390(6) . ?
C61 C66 1.373(7) . ?
C61 C62 1.383(6) . ?
C62 C63 1.389(6) . ?
C63 C64 1.372(8) . ?
C64 C65 1.379(9) . ?
C65 C66 1.395(7) . ?
C71 C76 1.373(5) . ?
C71 C72 1.409(5) . ?
C72 C73 1.381(6) . ?
C73 C74 1.386(6) . ?
C74 C75 1.372(6) . ?
C75 C76 1.387(6) . ?
C81 C86 1.383(6) . ?
C81 C82 1.392(6) . ?
C82 C83 1.384(6) . ?
C83 C84 1.343(8) . ?
C84 C85 1.383(9) . ?
C85 C86 1.398(7) . ?
C91 C91 0.80(3) 6_564 ?
C91 C92 0.84(3) 6_564 ?
C91 C96 1.37(4) . ?
C91 C92 1.47(3) . ?
C91 C97 1.56(4) . ?
C91 C96 1.59(3) 6_564 ?
C91 C93 1.63(4) 6_564 ?
C92 C91 0.84(3) 6_564 ?
C92 C96 1.04(2) 6_564 ?
C92 C93 1.39(4) . ?
C92 C97 1.70(5) 6_564 ?
C93 C97 0.75(7) 6_564 ?
C93 C94 1.27(4) . ?
C93 C91 1.63(4) 6_564 ?
C94 C97 0.72(4) 6_564 ?
C94 C95 1.35(3) . ?
C95 C96 1.37(2) . ?
C95 C97 1.57(6) 6_564 ?
C96 C92 1.04(2) 6_564 ?
C96 C91 1.59(3) 6_564 ?
C97 C94 0.72(4) 6_564 ?
C97 C93 0.75(7) 6_564 ?
C97 C95 1.57(6) 6_564 ?
C97 C92 1.70(5) 6_564 ?

loop_
_geom_torsion_atom_site_label_1
_geom_torsion_atom_site_label_2
_geom_torsion_atom_site_label_3
_geom_torsion_atom_site_label_4
_geom_torsion
_geom_torsion_site_symmetry_1
_geom_torsion_site_symmetry_2
_geom_torsion_site_symmetry_3
_geom_torsion_site_symmetry_4
_geom_torsion_publ_flag
C21 P1 C1 C2 67.3(3) . . . . ?
C11 P1 C1 C2 176.0(3) . . . . ?
S1 P1 C1 C2 -62.4(3) . . . . ?
C21 P1 C1 C4 166.2(2) . . . . ?
C11 P1 C1 C4 -85.1(3) . . . . ?
S1 P1 C1 C4 36.5(3) . . . . ?
C4 C1 C2 C3 -24.2(3) . . . . ?
P1 C1 C2 C3 86.8(3) . . . . ?
C4 C1 C2 P2 -155.2(3) . . . . ?
P1 C1 C2 P2 -44.2(4) . . . . ?
C41 P2 C2 C3 77.6(3) . . . . ?
C31 P2 C2 C3 -175.1(3) . . . . ?
S2 P2 C2 C3 -47.7(3) . . . . ?
C41 P2 C2 C1 -166.9(3) . . . . ?
C31 P2 C2 C1 -59.6(3) . . . . ?
S2 P2 C2 C1 67.8(3) . . . . ?
C1 C2 C3 C4 24.2(3) . . . . ?
P2 C2 C3 C4 157.2(3) . . . . ?
C1 C2 C3 P3 156.8(3) . . . . ?
P2 C2 C3 P3 -70.3(4) . . . . ?
C51 P3 C3 C2 85.4(3) . . . . ?
C61 P3 C3 C2 -167.9(3) . . . . ?
S3 P3 C3 C2 -41.7(3) . . . . ?
C51 P3 C3 C4 -158.9(3) . . . . ?
C61 P3 C3 C4 -52.2(3) . . . . ?
S3 P3 C3 C4 74.1(3) . . . . ?
C2 C3 C4 C1 -24.1(3) . . . . ?
P3 C3 C4 C1 -156.5(3) . . . . ?
C2 C3 C4 P4 87.3(3) . . . . ?
P3 C3 C4 P4 -45.0(4) . . . . ?
C2 C1 C4 C3 23.7(3) . . . . ?
P1 C1 C4 C3 -100.1(2) . . . . ?
C2 C1 C4 P4 -101.8(2) . . . . ?
P1 C1 C4 P4 134.4(2) . . . . ?
C71 P4 C4 C3 67.6(3) . . . . ?
C81 P4 C4 C3 175.6(3) . . . . ?
S4 P4 C4 C3 -63.3(3) . . . . ?
C71 P4 C4 C1 167.4(2) . . . . ?
C81 P4 C4 C1 -84.6(3) . . . . ?
S4 P4 C4 C1 36.5(3) . . . . ?
C21 P1 C11 C16 73.7(4) . . . . ?
C1 P1 C11 C16 -40.6(4) . . . . ?
S1 P1 C11 C16 -164.2(3) . . . . ?
C21 P1 C11 C12 -101.2(4) . . . . ?
C1 P1 C11 C12 144.5(4) . . . . ?
S1 P1 C11 C12 20.9(4) . . . . ?
C16 C11 C12 C13 -0.9(7) . . . . ?
P1 C11 C12 C13 174.2(4) . . . . ?
C11 C12 C13 C14 1.0(8) . . . . ?
C12 C13 C14 C15 -0.7(9) . . . . ?
C13 C14 C15 C16 0.2(9) . . . . ?
C12 C11 C16 C15 0.4(7) . . . . ?
P1 C11 C16 C15 -174.4(4) . . . . ?
C14 C15 C16 C11 0.0(8) . . . . ?
C11 P1 C21 C22 116.8(3) . . . . ?
C1 P1 C21 C22 -134.6(3) . . . . ?
S1 P1 C21 C22 -4.2(4) . . . . ?
C11 P1 C21 C26 -60.9(3) . . . . ?
C1 P1 C21 C26 47.7(4) . . . . ?
S1 P1 C21 C26 178.2(3) . . . . ?
C26 C21 C22 C23 1.1(6) . . . . ?
P1 C21 C22 C23 -176.7(3) . . . . ?
C21 C22 C23 C24 -0.8(7) . . . . ?
C22 C23 C24 C25 0.4(7) . . . . ?
C23 C24 C25 C26 -0.3(6) . . . . ?
C24 C25 C26 C21 0.7(6) . . . . ?
C22 C21 C26 C25 -1.0(5) . . . . ?
P1 C21 C26 C25 176.7(3) . . . . ?
C41 P2 C31 C32 -92.2(3) . . . . ?
C2 P2 C31 C32 159.4(3) . . . . ?
S2 P2 C31 C32 31.3(3) . . . . ?
C41 P2 C31 C36 84.2(3) . . . . ?
C2 P2 C31 C36 -24.1(4) . . . . ?
S2 P2 C31 C36 -152.3(3) . . . . ?
C36 C31 C32 C33 1.1(6) . . . . ?
P2 C31 C32 C33 177.7(3) . . . . ?
C31 C32 C33 C34 0.7(7) . . . . ?
C32 C33 C34 C35 -2.5(7) . . . . ?
C33 C34 C35 C36 2.4(6) . . . . ?
C34 C35 C36 C31 -0.6(6) . . . . ?
C32 C31 C36 C35 -1.1(6) . . . . ?
P2 C31 C36 C35 -177.5(3) . . . . ?
C31 P2 C41 C42 124.5(3) . . . . ?
C2 P2 C41 C42 -126.9(3) . . . . ?
S2 P2 C41 C42 0.1(4) . . . . ?
C31 P2 C41 C46 -52.4(4) . . . . ?
C2 P2 C41 C46 56.2(4) . . . . ?
S2 P2 C41 C46 -176.8(3) . . . . ?
C46 C41 C42 C43 -1.3(6) . . . . ?
P2 C41 C42 C43 -178.3(3) . . . . ?
C41 C42 C43 C44 1.0(7) . . . . ?
C42 C43 C44 C45 -1.1(8) . . . . ?
C43 C44 C45 C46 1.6(7) . . . . ?
C44 C45 C46 C41 -1.9(7) . . . . ?
C42 C41 C46 C45 1.8(6) . . . . ?
P2 C41 C46 C45 178.7(3) . . . . ?
C3 P3 C51 C52 39.7(4) . . . . ?
C61 P3 C51 C52 -67.5(4) . . . . ?
S3 P3 C51 C52 168.2(3) . . . . ?
C3 P3 C51 C56 -144.9(3) . . . . ?
C61 P3 C51 C56 107.9(4) . . . . ?
S3 P3 C51 C56 -16.4(4) . . . . ?
C56 C51 C52 C53 0.0(6) . . . . ?
P3 C51 C52 C53 175.4(3) . . . . ?
C51 C52 C53 C54 0.4(7) . . . . ?
C52 C53 C54 C55 -0.8(7) . . . . ?
C53 C54 C55 C56 0.9(8) . . . . ?
C52 C51 C56 C55 0.1(7) . . . . ?
P3 C51 C56 C55 -175.6(4) . . . . ?
C54 C55 C56 C51 -0.5(8) . . . . ?
C51 P3 C61 C66 -96.5(4) . . . . ?
C3 P3 C61 C66 154.0(3) . . . . ?
S3 P3 C61 C66 27.0(4) . . . . ?
C51 P3 C61 C62 79.4(4) . . . . ?
C3 P3 C61 C62 -30.2(4) . . . . ?
S3 P3 C61 C62 -157.2(3) . . . . ?
C66 C61 C62 C63 -0.5(6) . . . . ?
P3 C61 C62 C63 -176.2(3) . . . . ?
C61 C62 C63 C64 0.4(7) . . . . ?
C62 C63 C64 C65 -0.1(8) . . . . ?
C63 C64 C65 C66 -0.1(9) . . . . ?
C62 C61 C66 C65 0.2(7) . . . . ?
P3 C61 C66 C65 176.2(4) . . . . ?
C64 C65 C66 C61 0.1(8) . . . . ?
C81 P4 C71 C76 126.0(3) . . . . ?
C4 P4 C71 C76 -125.2(3) . . . . ?
S4 P4 C71 C76 5.6(3) . . . . ?
C81 P4 C71 C72 -47.1(3) . . . . ?
C4 P4 C71 C72 61.6(3) . . . . ?
S4 P4 C71 C72 -167.5(3) . . . . ?
C76 C71 C72 C73 0.5(6) . . . . ?
P4 C71 C72 C73 173.6(3) . . . . ?
C71 C72 C73 C74 -1.2(6) . . . . ?
C72 C73 C74 C75 0.9(7) . . . . ?
C73 C74 C75 C76 0.1(7) . . . . ?
C72 C71 C76 C75 0.6(6) . . . . ?
P4 C71 C76 C75 -172.6(3) . . . . ?
C74 C75 C76 C71 -0.9(6) . . . . ?
C71 P4 C81 C86 -93.0(4) . . . . ?
C4 P4 C81 C86 150.9(3) . . . . ?
S4 P4 C81 C86 28.7(4) . . . . ?
C71 P4 C81 C82 82.0(4) . . . . ?
C4 P4 C81 C82 -34.2(4) . . . . ?
S4 P4 C81 C82 -156.4(3) . . . . ?
C86 C81 C82 C83 0.5(7) . . . . ?
P4 C81 C82 C83 -174.4(4) . . . . ?
C81 C82 C83 C84 -0.5(8) . . . . ?
C82 C83 C84 C85 0.7(9) . . . . ?
C83 C84 C85 C86 -1.0(10) . . . . ?
C82 C81 C86 C85 -0.7(7) . . . . ?
P4 C81 C86 C85 174.5(4) . . . . ?
C84 C85 C86 C81 1.0(9) . . . . ?
C92 C91 C92 C91 -69(10) 6_564 . . 6_564 ?
C96 C91 C92 C91 -12(5) . . . 6_564 ?
C97 C91 C92 C91 160(5) . . . 6_564 ?
C96 C91 C92 C91 129(4) 6_564 . . 6_564 ?
C93 C91 C92 C91 -172(6) 6_564 . . 6_564 ?
C91 C91 C92 C96 -129(4) 6_564 . . 6_564 ?
C92 C91 C92 C96 162(6) 6_564 . . 6_564 ?
C96 C91 C92 C96 -141(2) . . . 6_564 ?
C97 C91 C92 C96 31(4) . . . 6_564 ?
C93 C91 C92 C96 59(5) 6_564 . . 6_564 ?
C91 C91 C92 C93 17(4) 6_564 . . . ?
C92 C91 C92 C93 -52(7) 6_564 . . . ?
C96 C91 C92 C93 5(4) . . . . ?
C97 C91 C92 C93 177(2) . . . . ?
C96 C91 C92 C93 146(3) 6_564 . . . ?
C93 C91 C92 C93 -155(4) 6_564 . . . ?
C91 C91 C92 C97 7(4) 6_564 . . 6_564 ?
C92 C91 C92 C97 -62(7) 6_564 . . 6_564 ?
C96 C91 C92 C97 -5(3) . . . 6_564 ?
C97 C91 C92 C97 167(4) . . . 6_564 ?
C96 C91 C92 C97 136(3) 6_564 . . 6_564 ?
C93 C91 C92 C97 -165(4) 6_564 . . 6_564 ?
C91 C92 C93 C97 -16(6) 6_564 . . 6_564 ?
C96 C92 C93 C97 80(7) 6_564 . . 6_564 ?
C91 C92 C93 C97 -23(6) . . . 6_564 ?
C91 C92 C93 C94 1(4) 6_564 . . . ?
C96 C92 C93 C94 97(4) 6_564 . . . ?
C91 C92 C93 C94 -6(4) . . . . ?
C97 C92 C93 C94 17(4) 6_564 . . . ?
C96 C92 C93 C91 96(5) 6_564 . . 6_564 ?
C91 C92 C93 C91 -7.1(9) . . . 6_564 ?
C97 C92 C93 C91 16(6) 6_564 . . 6_564 ?
C92 C93 C94 C97 -36(8) . . . 6_564 ?
C91 C93 C94 C97 -35(9) 6_564 . . 6_564 ?
C97 C93 C94 C95 36(9) 6_564 . . . ?
C92 C93 C94 C95 0(4) . . . . ?
C91 C93 C94 C95 0(2) 6_564 . . . ?
C97 C94 C95 C96 25(5) 6_564 . . . ?
C93 C94 C95 C96 8(3) . . . . ?
C93 C94 C95 C97 -17(5) . . . 6_564 ?
C91 C91 C96 C92 -144(4) 6_564 . . 6_564 ?
C92 C91 C96 C92 -138(5) . . . 6_564 ?
C97 C91 C96 C92 49(3) . . . 6_564 ?
C96 C91 C96 C92 -179(6) 6_564 . . 6_564 ?
C93 C91 C96 C92 29(3) 6_564 . . 6_564 ?
C91 C91 C96 C95 -4(2) 6_564 . . . ?
C92 C91 C96 C95 140(3) 6_564 . . . ?
C92 C91 C96 C95 2(3) . . . . ?
C97 C91 C96 C95 -171(3) . . . . ?
C96 C91 C96 C95 -39(4) 6_564 . . . ?
C93 C91 C96 C95 168.8(15) 6_564 . . . ?
C92 C91 C96 C91 144(4) 6_564 . . 6_564 ?
C92 C91 C96 C91 5.3(19) . . . 6_564 ?
C97 C91 C96 C91 -167(3) . . . 6_564 ?
C96 C91 C96 C91 -35(2) 6_564 . . 6_564 ?
C93 C91 C96 C91 172(2) 6_564 . . 6_564 ?
C94 C95 C96 C92 34(4) . . . 6_564 ?
C97 C95 C96 C92 45(4) 6_564 . . 6_564 ?
C94 C95 C96 C91 -8(3) . . . . ?
C97 C95 C96 C91 3(3) 6_564 . . . ?
C94 C95 C96 C91 -10.1(18) . . . 6_564 ?
C97 C95 C96 C91 1(2) 6_564 . . 6_564 ?
C91 C91 C97 C94 28(13) 6_564 . . 6_564 ?
C92 C91 C97 C94 -141(11) 6_564 . . 6_564 ?
C96 C91 C97 C94 -176(10) . . . 6_564 ?
C92 C91 C97 C94 12(12) . . . 6_564 ?
C96 C91 C97 C94 31(11) 6_564 . . 6_564 ?
C93 C91 C97 C94 -127(14) 6_564 . . 6_564 ?
C91 C91 C97 C93 155(4) 6_564 . . 6_564 ?
C92 C91 C97 C93 -14(6) 6_564 . . 6_564 ?
C96 C91 C97 C93 -49(6) . . . 6_564 ?
C92 C91 C97 C93 139(5) . . . 6_564 ?
C96 C91 C97 C93 158(5) 6_564 . . 6_564 ?
C91 C91 C97 C95 -2(5) 6_564 . . 6_564 ?
C92 C91 C97 C95 -171(3) 6_564 . . 6_564 ?
C96 C91 C97 C95 154(2) . . . 6_564 ?
C92 C91 C97 C95 -18(4) . . . 6_564 ?
C96 C91 C97 C95 1.0(19) 6_564 . . 6_564 ?
C93 C91 C97 C95 -157(7) 6_564 . . 6_564 ?
C91 C91 C97 C92 169(4) 6_564 . . 6_564 ?
C96 C91 C97 C92 -35(2) . . . 6_564 ?
C92 C91 C97 C92 153(5) . . . 6_564 ?
C96 C91 C97 C92 172(3) 6_564 . . 6_564 ?
C93 C91 C97 C92 14(6) 6_564 . . 6_564 ?
